data_7716896
loop_
_publ_author_name
'Llamedo, Alejandro'
'Rodr&#xed;guez, Pablo'
'Gabasa, Yaiza'
'Soengas, Raquel G.'
'Rodr&#xed;guez-Solla, Humberto'
'Elorriaga, David'
'Garc&#xed;a-Alonso, Francisco J'
'Soto, Sara M.'

_publ_section_title
;
 Liposomal formulation of a gold(III) metalloantibiotic: a promising
 strategy against antimicrobial resistance.
;
_journal_issue 36
_journal_name_full 'Dalton transactions (Cambridge, England : 2003)'
_journal_page_first 15205
_journal_page_last 15214
_journal_paper_doi 10.1039/d4dt01867b
_journal_volume 53
_journal_year 2024
_chemical_formula_moiety '2(C28 H35 Au N4 P S3), 2(F6 P), C H Cl3'
_chemical_formula_sum 'C57 H71 Au2 Cl3 F12 N8 P4 S6'
_chemical_formula_weight 1912.74
_space_group_crystal_system triclinic
_space_group_IT_number 2
_space_group_name_Hall '-P 1'
_space_group_name_H-M_alt 'P -1'
_atom_sites_solution_hydrogens geom
_atom_sites_solution_primary dual
_audit_creation_date 2024-06-10
_audit_creation_method
;
Olex2 1.3
(compiled 2020.11.12 svn.r5f609507 for OlexSys, GUI svn.r6408)
;
_audit_update_record
;
2024-06-11 deposited with the CCDC.	2024-08-26 downloaded from the CCDC.
;
_cell_angle_alpha 95.849(2)
_cell_angle_beta 98.779(2)
_cell_angle_gamma 102.500(2)
_cell_formula_units_Z 2
_cell_length_a 11.5343(3)
_cell_length_b 15.5640(3)
_cell_length_c 21.2129(5)
_cell_measurement_reflns_used 20747
_cell_measurement_temperature 273
_cell_measurement_theta_max 69.3500
_cell_measurement_theta_min 3.9890
_cell_volume 3638.20(15)
_computing_cell_refinement 'CrysAlisPro 1.171.38.46 (Rigaku OD, 2015)'
_computing_data_collection 'CrysAlisPro 1.171.38.46 (Rigaku OD, 2015)'
_computing_data_reduction 'CrysAlisPro 1.171.38.46 (Rigaku OD, 2015)'
_computing_molecular_graphics 'Olex2 1.3 (Dolomanov et al., 2009)'
_computing_publication_material 'Olex2 1.3 (Dolomanov et al., 2009)'
_computing_structure_refinement 'SHELXL 2019/3 (Sheldrick, 2015)'
_computing_structure_solution 'SHELXT 2018/2 (Sheldrick, 2018)'
_diffrn_ambient_temperature 273
_diffrn_detector 'CCD plate'
_diffrn_detector_area_resol_mean 8.2640
_diffrn_detector_type Onyx
_diffrn_measured_fraction_theta_full 0.999
_diffrn_measured_fraction_theta_max 0.984
_diffrn_measurement_details
;
List of Runs (angles in degrees, time in seconds):

  # Type    Start    End  Width  t~exp~   \w     \q     \k     \f   Frames
#--------------------------------------------------------------------------
  1  \w   -121.00 -11.00   1.00    7.50    --  -43.48 -19.00-150.00  110
  2  \w    -27.00  -2.00   1.00    7.50    --  -43.48 125.00 -90.00   25
  3  \w    -68.00  27.00   1.00    7.50    --  -43.48  37.00  30.00   95
  4  \w     11.00  92.00   1.00    7.50    --   43.48-125.00-180.00   81
  5  \w     12.00  77.00   1.00   45.00    --   94.50 -94.00  30.00   65
  6  \w     31.00  57.00   1.00   45.00    --   94.50 -61.00 120.00   26
  7  \w     12.00 100.00   1.00   45.00    --   94.50 -94.00 -90.00   88
  8  \w     73.00 121.00   1.00   45.00    --   94.50 -30.00  30.00   48
  9  \w    119.00 168.00   1.00   45.00    --   94.50  30.00-150.00   49
 10  \w     17.00  70.00   1.00   45.00    --   94.50 -94.00  90.00   53
 11  \w     12.00 108.00   1.00   45.00    --   94.50 -94.00 120.00   96
 12  \w     21.00  46.00   1.00   45.00    --   94.50-125.00  30.00   25
 13  \w     63.00 119.00   1.00   45.00    --   94.50-125.00  30.00   56
 14  \w     44.00  70.00   1.00   45.00    --   94.50-125.00 -90.00   26
 15  \w     18.00 107.00   1.00   45.00    --   94.50 -94.00  60.00   89
 16  \w     88.00 114.00   1.00   45.00    --   94.50  30.00-150.00   26
 17  \w     16.00 112.00   1.00   45.00    --   94.50 -15.00-150.00   96
 18  \w     66.00 163.00   1.00   45.00    --   94.50  77.00 -30.00   97
 19  \w     81.00 120.00   1.00   45.00    --   94.50-125.00 -90.00   39
 20  \w     68.00 107.00   1.00   45.00    --   94.50  61.00-180.00   39
 21  \w     71.00 114.00   1.00   45.00    --   94.50 -61.00 120.00   43
 22  \w    132.00 158.00   1.00   45.00    --   94.50  30.00 120.00   26
 23  \w     40.00  83.00   1.00   45.00    --   94.50 -45.00-120.00   43
;
_diffrn_measurement_device 'four-circle diffractometer'
_diffrn_measurement_device_type 'Xcalibur, Onyx, Nova'
_diffrn_measurement_method '\w scans'
_diffrn_orient_matrix_type 'CrysAlisPro convention (1999,Acta A55,543-557)'
_diffrn_orient_matrix_UB_11 0.1278807000
_diffrn_orient_matrix_UB_12 -0.0062551000
_diffrn_orient_matrix_UB_13 -0.0094257000
_diffrn_orient_matrix_UB_21 0.0541825000
_diffrn_orient_matrix_UB_22 0.0663879000
_diffrn_orient_matrix_UB_23 0.0618472000
_diffrn_orient_matrix_UB_31 -0.0072467000
_diffrn_orient_matrix_UB_32 -0.0777023000
_diffrn_orient_matrix_UB_33 0.0399229000
_diffrn_radiation_monochromator mirror
_diffrn_radiation_probe x-ray
_diffrn_radiation_type 'Cu K\a'
_diffrn_radiation_wavelength 1.54184
_diffrn_reflns_av_R_equivalents 0.0338
_diffrn_reflns_av_unetI/netI 0.0353
_diffrn_reflns_Laue_measured_fraction_full 0.999
_diffrn_reflns_Laue_measured_fraction_max 0.984
_diffrn_reflns_limit_h_max 13
_diffrn_reflns_limit_h_min -13
_diffrn_reflns_limit_k_max 18
_diffrn_reflns_limit_k_min -18
_diffrn_reflns_limit_l_max 25
_diffrn_reflns_limit_l_min -23
_diffrn_reflns_number 34851
_diffrn_reflns_point_group_measured_fraction_full 0.999
_diffrn_reflns_point_group_measured_fraction_max 0.984
_diffrn_reflns_theta_full 67.684
_diffrn_reflns_theta_max 69.552
_diffrn_reflns_theta_min 2.937
_diffrn_source 'micro-focus sealed X-ray tube'
_diffrn_source_type 'Nova (Cu) X-ray Source'
_exptl_absorpt_coefficient_mu 11.566
_exptl_absorpt_correction_T_max 0.458
_exptl_absorpt_correction_T_min 0.253
_exptl_absorpt_correction_type gaussian
_exptl_absorpt_process_details
;
CrysAlisPro 1.171.38.46 (Rigaku Oxford Diffraction, 2015)
Numerical absorption correction based on gaussian integration over
			a multifaceted crystal model
Empirical absorption correction using spherical harmonics,
 implemented in SCALE3 ABSPACK scaling algorithm.
;
_exptl_crystal_colour yellow
_exptl_crystal_colour_primary yellow
_exptl_crystal_density_diffrn 1.746
_exptl_crystal_description irregular
_exptl_crystal_F_000 1884
_exptl_crystal_size_max 0.219
_exptl_crystal_size_mid 0.154
_exptl_crystal_size_min 0.099
_refine_diff_density_max 0.679
_refine_diff_density_min -1.193
_refine_diff_density_rms 0.092
_refine_ls_extinction_method none
_refine_ls_goodness_of_fit_ref 1.030
_refine_ls_hydrogen_treatment constr
_refine_ls_matrix_type full
_refine_ls_number_parameters 1024
_refine_ls_number_reflns 13442
_refine_ls_number_restraints 921
_refine_ls_restrained_S_all 1.052
_refine_ls_R_factor_all 0.0444
_refine_ls_R_factor_gt 0.0385
_refine_ls_shift/su_max 0.001
_refine_ls_shift/su_mean 0.000
_refine_ls_structure_factor_coef Fsqd
_refine_ls_weighting_details 'w=1/[\s^2^(Fo^2^)+(0.0581P)^2^+2.7507P] where P=(Fo^2^+2Fc^2^)/3'
_refine_ls_weighting_scheme calc
_refine_ls_wR_factor_gt 0.1007
_refine_ls_wR_factor_ref 0.1067
_reflns_Friedel_coverage 0.000
_reflns_number_gt 11592
_reflns_number_total 13442
_reflns_threshold_expression 'I > 2\s(I)'
_cod_data_source_file d4dt01867b2.cif
_cod_data_source_block 23025_rs804
_cod_depositor_comments 'Adding full bibliography for 7716896.cif.'
_cod_database_code 7716896
_shelx_shelxl_version_number 2019/3
_chemical_oxdiff_formula C41H50N3OAuPS3
_shelx_space_group_comment
;
The symmetry employed for this shelxl refinement is uniquely defined
by the following loop, which should always be used as a source of
symmetry information in preference to the above space-group names.
They are only intended as comments.
;
_reflns_odcompleteness_completeness 99.86
_reflns_odcompleteness_iscentric 1
_reflns_odcompleteness_theta 67.79
_olex2_refinement_description
;
1. Fixed Uiso
 At 1.2 times of:
  All C(H) groups, All C(H,H) groups
 At 1.5 times of:
  All C(H,H,H) groups
2. Restrained distances
 P4A-F11A = P4A-F12A = P4A-F13A = P4A-F14A = P4A-F15 = P4A-F16A
 1.57 with sigma of 0.02
 P4-F11 = P4-F12 = P4-F13 = P4-F14 = P4-F15 = P4-F16
 1.57 with sigma of 0.02
 P3-F1 = P3-F2 = P3-F3 = P3-F4 = P3-F5 = P3-F6
 1.57 with sigma of 0.02
 P3A-F1A = P3A-F2A = P3A-F3A = P3A-F4A = P3A-F5A = P3A-F6A
 1.57 with sigma of 0.02
 F11A-F12A = F11A-F13A = F11A-F14A = F11A-F15A
 2.22 with sigma of 0.04
 F16A-F12A = F16A-F13A = F16A-F14A = F16A-F15A
 2.22 with sigma of 0.04
 F11-F12 = F11-F13 = F11-F14 = F11-F15
 2.22 with sigma of 0.04
 F16-F12 = F16-F13 = F16-F14 = F16-F15
 2.22 with sigma of 0.04
 F1A-F2A = F1A-F3A = F1A-F4A = F1A-F5A
 2.22 with sigma of 0.04
 F1-F2 = F1-F3 = F1-F4 = F1-F5
 2.22 with sigma of 0.04
 F6A-F2A = F6A-F3A = F6A-F4A = F6A-F5A
 2.22 with sigma of 0.04
 F2A-F3A = F3A-F4A = F4A-F5A = F5A-F2A
 2.22 with sigma of 0.04
 F6-F2 = F6-F3 = F6-F4 = F6-F5
 2.22 with sigma of 0.04
 F2-F3 = F3-F4 = F4-F5 = F5-F2
 2.22 with sigma of 0.04
 N7-C52 \\sim N7-C52A \\sim N3-C24 \\sim N3-C24A
 with sigma of 0.01
3. Uiso/Uaniso restraints and constraints
C24 \\sim C24A \\sim C25 \\sim N4A \\sim C26 \\sim C26A \\sim C27 \\sim C27A
\\sim C28 \\sim C28A \\sim N4 \\sim C25A: within 2A with sigma of 0.001 and
sigma for terminal atoms of 0.002 within 2A
C52 \\sim C52A \\sim C53 \\sim N8A \\sim C54 \\sim C56A \\sim C55 \\sim C55A
\\sim C56 \\sim C54A \\sim N8 \\sim C53A: within 2A with sigma of 0.001 and
sigma for terminal atoms of 0.002 within 2A
P4 \\sim P4A \\sim F11 \\sim F11A \\sim F12 \\sim F12A \\sim F13 \\sim F13A
\\sim F14 \\sim F14A \\sim F15A \\sim F15 \\sim F16 \\sim F16A: within 2A with
sigma of 0.01 and sigma for terminal atoms of 0.02 within 2A
P3 \\sim P3A \\sim F1 \\sim F1A \\sim F2 \\sim F2A \\sim F3 \\sim F3A \\sim F4
\\sim F4A \\sim F5 \\sim F5A \\sim F6 \\sim F6A: within 2A with sigma of 0.01
and sigma for terminal atoms of 0.02 within 2A
4. Others
 Sof(F15A)=Sof(P3A)=Sof(F6A)=Sof(F4A)=Sof(F3A)=Sof(F5A)=Sof(F1A)=Sof(F2A)=
 Sof(F11A)=Sof(F12A)=Sof(F13A)=Sof(F14A)=Sof(F16A)=Sof(P4A)=Sof(C52A)=Sof(N8A)=
 Sof(C56A)=Sof(H56A)=Sof(C55A)=Sof(H55A)=Sof(C54A)=Sof(H54A)=Sof(C53A)=
 Sof(H53A)=Sof(C24A)=Sof(C25A)=Sof(H25A)=Sof(C26A)=Sof(H26A)=Sof(C27A)=
 Sof(H27A)=Sof(C28A)=Sof(H28A)=Sof(N4A)=1-FVAR(1)
 Sof(P4)=Sof(P3)=Sof(F13)=Sof(C52)=Sof(C53)=Sof(H53)=Sof(C54)=Sof(H54)=
 Sof(C55)=Sof(H55)=Sof(C56)=Sof(H56)=Sof(N8)=Sof(F2)=Sof(F3)=Sof(F5)=Sof(F12)=
 Sof(F16)=Sof(F4)=Sof(F1)=Sof(F6)=Sof(F11)=Sof(F14)=Sof(F15)=Sof(C24)=Sof(N4)=
 Sof(C28)=Sof(H28)=Sof(C27)=Sof(H27)=Sof(C26)=Sof(H26)=Sof(C25)=Sof(H25)=FVAR(1)
5.a Ternary CH refined with riding coordinates:
 C7(H7), C10(H10), C35(H35), C38(H38), C57(H57)
5.b Secondary CH2 refined with riding coordinates:
 C20(H20A,H20B), C23(H23A,H23B), C22(H22A,H22B), C21(H21A,H21B), C51(H51A,
 H51B), C48(H48A,H48B), C49(H49A,H49B), C50(H50A,H50B)
5.c Aromatic/amide H refined with riding coordinates:
 C14(H14), C17(H17), C42(H42), C45(H45), C15(H15), C16(H16), C44(H44),
 C43(H43), C34(H34), C6(H6), C2(H2), C30(H30), C33(H33), C5(H5), C53(H53),
 C54(H54), C55(H55), C56(H56), C4(H4), C3(H3), C32(H32), C31(H31), C28(H28),
 C27(H27), C26(H26), C25(H25), C56A(H56A), C55A(H55A), C54A(H54A), C53A(H53A),
 C25A(H25A), C26A(H26A), C27A(H27A), C28A(H28A)
5.d Fitted hexagon refined as free rotating group:
 C52(C53,C54,C55,C56,N8), C24(N4,C28,C27,C26,C25), C52A(N8A,C56A,C55A,C54A,
 C53A), C24A(C25A,C26A,C27A,C28A,N4A)
5.e Idealised Me refined as rotating group:
 C36(H36A,H36B,H36C), C9(H9A,H9B,H9C), C12(H12A,H12B,H12C), C8(H8A,H8B,H8C),
 C11(H11A,H11B,H11C), C37(H37A,H37B,H37C), C39(H39A,H39B,H39C), C40(H40A,H40B,
 H40C)
;
_olex2_submission_special_instructions 'No special instructions were received'
_oxdiff_exptl_absorpt_empirical_details
;
Empirical correction (ABSPACK) includes:
- Absorption correction using spherical harmonics
- Frame scaling
;
_oxdiff_exptl_absorpt_empirical_full_max 1.591
_oxdiff_exptl_absorpt_empirical_full_min 0.612

loop_
_space_group_symop_operation_xyz
'x, y, z'
'-x, -y, -z'

loop_
_atom_site_label
_atom_site_type_symbol
_atom_site_fract_x
_atom_site_fract_y
_atom_site_fract_z
_atom_site_U_iso_or_equiv
_atom_site_adp_type
_atom_site_occupancy
_atom_site_site_symmetry_order
_atom_site_calc_flag
_atom_site_refinement_flags_posn
_atom_site_refinement_flags_adp
_atom_site_refinement_flags_occupancy
_atom_site_disorder_assembly
_atom_site_disorder_group
Au1 Au 0.71132(2) 0.70280(2) 0.27378(2) 0.05560(7) Uani 1 1 d . . . . .
Au2 Au 0.40603(2) 0.54454(2) 0.33354(2) 0.05524(7) Uani 1 1 d . . . . .
S3 S 0.70502(12) 0.56123(8) 0.30256(6) 0.0612(3) Uani 1 1 d . . . . .
P2 P 0.31315(12) 0.34793(8) 0.24206(6) 0.0580(3) Uani 1 1 d . . . . .
S6 S 0.45741(14) 0.69833(9) 0.34432(7) 0.0671(3) Uani 1 1 d . . . . .
S4 S 0.36823(14) 0.39330(9) 0.33904(7) 0.0686(3) Uani 1 1 d . . . . .
S5 S 0.51443(13) 0.59009(9) 0.44125(7) 0.0657(3) Uani 1 1 d . . . . .
P1 P 0.60558(14) 0.84457(8) 0.18654(6) 0.0646(3) Uani 1 1 d . . . . .
S2 S 0.82929(13) 0.72679(9) 0.37894(6) 0.0658(3) Uani 1 1 d . . . . .
S1 S 0.74843(15) 0.85144(9) 0.25894(7) 0.0757(4) Uani 1 1 d . . . . .
P4 P 0.1579(9) 0.7780(7) -0.0068(6) 0.0993(18) Uani 0.554(5) 1 d D U P A 1
Cl3 Cl 0.7532(2) 0.6506(2) 0.02462(12) 0.1260(7) Uani 1 1 d . . . . .
P3 P 0.7378(9) 0.1827(7) 0.3915(5) 0.1047(17) Uani 0.554(5) 1 d D U P A 1
Cl2 Cl 0.9107(2) 0.6980(2) 0.14638(12) 0.1451(10) Uani 1 1 d . . . . .
Cl1 Cl 0.8548(3) 0.5179(3) 0.0772(3) 0.1922(17) Uani 1 1 d . . . . .
N2 N 0.8289(4) 0.5718(3) 0.4230(2) 0.0617(10) Uani 1 1 d . . . . .
N5 N 0.2032(5) 0.2601(3) 0.2281(3) 0.0757(12) Uani 1 1 d . . . . .
C13 C 0.6023(5) 0.6660(3) 0.1843(2) 0.0575(11) Uani 1 1 d . . . . .
N1 N 0.6394(5) 0.9084(3) 0.1321(2) 0.0757(13) Uani 1 1 d . . . . .
C18 C 0.5618(5) 0.7301(3) 0.1505(2) 0.0612(12) Uani 1 1 d . . . . .
C19 C 0.7931(5) 0.6125(3) 0.3756(2) 0.0585(11) Uani 1 1 d . . . . .
N6 N 0.5900(6) 0.7689(4) 0.4613(3) 0.0856(14) Uani 1 1 d . . . . .
C46 C 0.3102(5) 0.5238(4) 0.2407(3) 0.0599(12) Uani 1 1 d . . . . .
C41 C 0.2680(5) 0.4384(3) 0.2078(3) 0.0601(11) Uani 1 1 d . . . . .
C14 C 0.5657(5) 0.5785(3) 0.1565(3) 0.0662(13) Uani 1 1 d . . . . .
H14 H 0.592103 0.535123 0.177938 0.079 Uiso 1 1 calc R U . . .
N3 N 0.8402(6) 0.4918(4) 0.5364(3) 0.0948(18) Uani 1 1 d D . . . .
C17 C 0.4858(6) 0.7056(4) 0.0910(3) 0.0692(13) Uani 1 1 d . . . . .
H17 H 0.459622 0.748622 0.069111 0.083 Uiso 1 1 calc R U . . .
C29 C 0.4409(5) 0.3294(3) 0.2083(3) 0.0658(13) Uani 1 1 d . . . . .
C42 C 0.1952(5) 0.4234(4) 0.1470(3) 0.0719(14) Uani 1 1 d . . . . .
H42 H 0.165688 0.365753 0.125509 0.086 Uiso 1 1 calc R U . . .
C47 C 0.5294(6) 0.6966(4) 0.4222(3) 0.0722(14) Uani 1 1 d . . . . .
C20 C 0.9074(6) 0.6188(4) 0.4837(3) 0.0709(14) Uani 1 1 d . . . . .
H20A H 0.913164 0.682179 0.485441 0.085 Uiso 1 1 calc R U . . .
H20B H 0.987941 0.609070 0.484860 0.085 Uiso 1 1 calc R U . . .
C45 C 0.2813(5) 0.5947(4) 0.2115(3) 0.0696(14) Uani 1 1 d . . . . .
H45 H 0.309200 0.652446 0.232939 0.084 Uiso 1 1 calc R U . . .
C15 C 0.4907(6) 0.5541(4) 0.0974(3) 0.0727(14) Uani 1 1 d . . . . .
H15 H 0.467533 0.494577 0.079389 0.087 Uiso 1 1 calc R U . . .
C1 C 0.4808(6) 0.8700(3) 0.2212(3) 0.0707(14) Uani 1 1 d . . . . .
C23 C 0.8006(6) 0.4746(4) 0.4189(3) 0.0718(14) Uani 1 1 d . . . . .
H23A H 0.872502 0.453334 0.414616 0.086 Uiso 1 1 calc R U . . .
H23B H 0.739775 0.448629 0.380981 0.086 Uiso 1 1 calc R U . . .
C16 C 0.4492(6) 0.6174(4) 0.0644(3) 0.0728(14) Uani 1 1 d . . . . .
H16 H 0.397323 0.600431 0.024817 0.087 Uiso 1 1 calc R U . . .
C44 C 0.2120(6) 0.5792(4) 0.1514(3) 0.0773(16) Uani 1 1 d . . . . .
H44 H 0.194786 0.626998 0.131930 0.093 Uiso 1 1 calc R U . . .
N7 N 0.6583(6) 0.9235(5) 0.5518(3) 0.111(2) Uani 1 1 d D . . . .
C43 C 0.1670(6) 0.4942(5) 0.1189(3) 0.0805(16) Uani 1 1 d . . . . .
H43 H 0.118143 0.484646 0.078429 0.097 Uiso 1 1 calc R U . . .
C22 C 0.7547(7) 0.4456(5) 0.4783(4) 0.0875(19) Uani 1 1 d . . . . .
H22A H 0.676607 0.459028 0.479299 0.105 Uiso 1 1 calc R U . . .
H22B H 0.744757 0.381927 0.477037 0.105 Uiso 1 1 calc R U . . .
C34 C 0.4424(7) 0.3309(5) 0.1440(3) 0.0835(17) Uani 1 1 d . . . . .
H34 H 0.375500 0.340088 0.117386 0.100 Uiso 1 1 calc R U . . .
F13 F 0.1528(14) 0.8436(9) -0.0570(7) 0.146(4) Uani 0.554(5) 1 d D U P A 1
C6 C 0.5005(8) 0.9210(4) 0.2813(3) 0.0869(19) Uani 1 1 d . . . . .
H6 H 0.578869 0.943862 0.303688 0.104 Uiso 1 1 calc R U . . .
F15A F 0.1498(18) 0.7574(13) 0.0623(8) 0.148(5) Uani 0.446(5) 1 d D U P A 2
C21 C 0.8588(8) 0.5869(5) 0.5412(3) 0.090(2) Uani 1 1 d . . . . .
H21A H 0.915271 0.614801 0.580279 0.108 Uiso 1 1 calc R U . . .
H21B H 0.782915 0.603492 0.543237 0.108 Uiso 1 1 calc R U . . .
C2 C 0.3644(7) 0.8348(4) 0.1886(4) 0.0876(18) Uani 1 1 d . . . . .
H2 H 0.350605 0.800514 0.148451 0.105 Uiso 1 1 calc R U . . .
C7 C 0.6229(8) 1.0010(4) 0.1309(4) 0.096(2) Uani 1 1 d . . . . .
H7 H 0.669056 1.024411 0.098670 0.115 Uiso 1 1 calc R U . . .
C51 C 0.6535(8) 0.7684(5) 0.5275(3) 0.093(2) Uani 1 1 d . . . . .
H51A H 0.628456 0.710214 0.540499 0.112 Uiso 1 1 calc R U . . .
H51B H 0.739975 0.780772 0.528529 0.112 Uiso 1 1 calc R U . . .
C48 C 0.6143(8) 0.8598(4) 0.4409(3) 0.094(2) Uani 1 1 d . . . . .
H48A H 0.698171 0.877521 0.436273 0.113 Uiso 1 1 calc R U . . .
H48B H 0.564416 0.858105 0.399423 0.113 Uiso 1 1 calc R U . . .
C30 C 0.5422(7) 0.3186(5) 0.2476(4) 0.0917(19) Uani 1 1 d . . . . .
H30 H 0.543368 0.319308 0.291598 0.110 Uiso 1 1 calc R U . . .
C33 C 0.5404(9) 0.3193(5) 0.1180(4) 0.101(2) Uani 1 1 d . . . . .
H33 H 0.539312 0.318628 0.074073 0.122 Uiso 1 1 calc R U . . .
C5 C 0.4057(10) 0.9376(5) 0.3075(4) 0.105(3) Uani 1 1 d . . . . .
H5 H 0.419688 0.973055 0.347183 0.126 Uiso 1 1 calc R U . . .
C10 C 0.7299(8) 0.8841(5) 0.0945(4) 0.101(2) Uani 1 1 d . . . . .
H10 H 0.735092 0.823820 0.101935 0.121 Uiso 1 1 calc R U . . .
C52 C 0.7767(8) 0.9717(11) 0.5619(9) 0.1341(17) Uani 0.554(5) 1 d DG U P A 1
C53 C 0.8484(13) 0.9413(11) 0.6093(9) 0.1341(17) Uani 0.554(5) 1 d G U P A 1
H53 H 0.813576 0.896880 0.631527 0.161 Uiso 0.554(5) 1 calc R U P A 1
C54 C 0.9722(12) 0.9774(8) 0.6236(7) 0.1344(17) Uani 0.554(5) 1 d G U P A 1
H54 H 1.020205 0.957046 0.655377 0.161 Uiso 0.554(5) 1 calc R U P A 1
C55 C 1.0243(7) 1.0437(8) 0.5905(7) 0.1344(17) Uani 0.554(5) 1 d G U P A 1
H55 H 1.107159 1.067862 0.600033 0.161 Uiso 0.554(5) 1 calc R U P A 1
C56 C 0.9526(9) 1.0741(7) 0.5430(6) 0.1345(17) Uani 0.554(5) 1 d G U P A 1
H56 H 0.987485 1.118517 0.520837 0.161 Uiso 0.554(5) 1 calc R U P A 1
N8 N 0.8288(9) 1.0380(8) 0.5287(6) 0.1344(17) Uani 0.554(5) 1 d G U P A 1
C4 C 0.2896(10) 0.9025(6) 0.2758(5) 0.109(3) Uani 1 1 d . . . . .
H4 H 0.225135 0.913076 0.294312 0.130 Uiso 1 1 calc R U . . .
C3 C 0.2682(8) 0.8508(5) 0.2157(5) 0.104(2) Uani 1 1 d . . . . .
H3 H 0.189559 0.827180 0.193984 0.125 Uiso 1 1 calc R U . . .
C35 C 0.0955(6) 0.2739(6) 0.2564(4) 0.097(2) Uani 1 1 d . . . . .
H35 H 0.113461 0.337541 0.272210 0.117 Uiso 1 1 calc R U . . .
C32 C 0.6417(8) 0.3084(6) 0.1584(5) 0.114(3) Uani 1 1 d . . . . .
H32 H 0.709589 0.302163 0.141384 0.137 Uiso 1 1 calc R U . . .
C31 C 0.6424(8) 0.3069(7) 0.2221(5) 0.115(3) Uani 1 1 d . . . . .
H31 H 0.709582 0.297984 0.248554 0.138 Uiso 1 1 calc R U . . .
F2 F 0.6158(11) 0.1748(9) 0.3438(7) 0.149(3) Uani 0.554(5) 1 d D U P A 1
C36 C 0.0812(8) 0.2278(6) 0.3149(4) 0.107(2) Uani 1 1 d . . . . .
H36A H 0.012618 0.239798 0.331572 0.160 Uiso 1 1 calc R U . . .
H36B H 0.152513 0.249470 0.347188 0.160 Uiso 1 1 calc R U . . .
H36C H 0.069267 0.164921 0.303056 0.160 Uiso 1 1 calc R U . . .
C38 C 0.2038(9) 0.1686(5) 0.2019(4) 0.110(3) Uani 1 1 d . . . . .
H38 H 0.129093 0.133034 0.211493 0.132 Uiso 1 1 calc R U . . .
F3 F 0.7903(12) 0.1487(9) 0.3310(6) 0.151(4) Uani 0.554(5) 1 d D U P A 1
C49 C 0.5893(10) 0.9231(6) 0.4869(5) 0.117(3) Uani 1 1 d . . . . .
H49A H 0.503552 0.909057 0.488061 0.141 Uiso 1 1 calc R U . . .
H49B H 0.610373 0.981805 0.474058 0.141 Uiso 1 1 calc R U . . .
F5 F 0.7057(14) 0.2123(9) 0.4581(6) 0.158(4) Uani 0.554(5) 1 d D U P A 1
C50 C 0.6255(9) 0.8352(6) 0.5717(4) 0.114(3) Uani 1 1 d . . . . .
H50A H 0.669201 0.836072 0.614708 0.137 Uiso 1 1 calc R U . . .
H50B H 0.539802 0.820062 0.572954 0.137 Uiso 1 1 calc R U . . .
F12 F 0.0176(9) 0.7658(11) -0.0178(7) 0.142(3) Uani 0.554(5) 1 d D U P A 1
C57 C 0.8782(8) 0.6300(7) 0.0712(4) 0.112(3) Uani 1 1 d . . . . .
H57 H 0.947107 0.646373 0.049351 0.134 Uiso 1 1 calc R U . . .
C9 C 0.6810(12) 1.0618(5) 0.1927(5) 0.134(4) Uani 1 1 d . . . . .
H9A H 0.630555 1.050910 0.224420 0.201 Uiso 1 1 calc R U . . .
H9B H 0.691124 1.122492 0.185050 0.201 Uiso 1 1 calc R U . . .
H9C H 0.758437 1.050703 0.207921 0.201 Uiso 1 1 calc R U . . .
C12 C 0.6860(12) 0.8798(7) 0.0226(4) 0.142(4) Uani 1 1 d . . . . .
H12A H 0.605559 0.842963 0.010857 0.213 Uiso 1 1 calc R U . . .
H12B H 0.738699 0.855231 -0.000945 0.213 Uiso 1 1 calc R U . . .
H12C H 0.685927 0.938623 0.012656 0.213 Uiso 1 1 calc R U . . .
F16 F 0.1894(16) 0.8668(9) 0.0425(7) 0.178(4) Uani 0.554(5) 1 d D U P A 1
C8 C 0.4989(10) 1.0057(7) 0.1069(6) 0.145(4) Uani 1 1 d . . . . .
H8A H 0.464293 0.960292 0.070693 0.217 Uiso 1 1 calc R U . . .
H8B H 0.499028 1.062976 0.093754 0.217 Uiso 1 1 calc R U . . .
H8C H 0.452024 0.996954 0.140377 0.217 Uiso 1 1 calc R U . . .
C11 C 0.8558(9) 0.9432(7) 0.1169(6) 0.136(4) Uani 1 1 d . . . . .
H11A H 0.854826 1.003236 0.110412 0.204 Uiso 1 1 calc R U . . .
H11B H 0.910613 0.922623 0.092629 0.204 Uiso 1 1 calc R U . . .
H11C H 0.881558 0.941229 0.161846 0.204 Uiso 1 1 calc R U . . .
C37 C -0.0171(8) 0.2562(10) 0.2077(6) 0.159(5) Uani 1 1 d . . . . .
H37A H -0.034618 0.196018 0.186654 0.238 Uiso 1 1 calc R U . . .
H37B H -0.006682 0.296238 0.176378 0.238 Uiso 1 1 calc R U . . .
H37C H -0.082657 0.264763 0.228626 0.238 Uiso 1 1 calc R U . . .
F4 F 0.8634(9) 0.1804(9) 0.4321(6) 0.155(4) Uani 0.554(5) 1 d D U P A 1
F1 F 0.6834(13) 0.0846(8) 0.4012(7) 0.172(4) Uani 0.554(5) 1 d D U P A 1
F6 F 0.7884(12) 0.2772(6) 0.3797(6) 0.147(3) Uani 0.554(5) 1 d D U P A 1
C39 C 0.1844(14) 0.1536(8) 0.1301(5) 0.161(5) Uani 1 1 d . . . . .
H39A H 0.116898 0.176255 0.112968 0.242 Uiso 1 1 calc R U . . .
H39B H 0.168313 0.091056 0.115363 0.242 Uiso 1 1 calc R U . . .
H39C H 0.255412 0.183770 0.115873 0.242 Uiso 1 1 calc R U . . .
F11 F 0.1351(14) 0.6951(8) -0.0616(6) 0.163(4) Uani 0.554(5) 1 d D U P A 1
C40 C 0.2992(15) 0.1310(7) 0.2371(6) 0.169(6) Uani 1 1 d . . . . .
H40A H 0.373394 0.149963 0.221707 0.254 Uiso 1 1 calc R U . . .
H40B H 0.274566 0.067285 0.229951 0.254 Uiso 1 1 calc R U . . .
H40C H 0.311125 0.151604 0.282400 0.254 Uiso 1 1 calc R U . . .
F14 F 0.2975(9) 0.7836(12) 0.0001(7) 0.156(4) Uani 0.554(5) 1 d D U P A 1
P3A P 0.7313(13) 0.1874(9) 0.3892(7) 0.117(3) Uani 0.446(5) 1 d D U P A 2
F6A F 0.6610(12) 0.2632(7) 0.3871(6) 0.129(3) Uani 0.446(5) 1 d D U P A 2
F4A F 0.8447(13) 0.2572(11) 0.4267(8) 0.163(4) Uani 0.446(5) 1 d D U P A 2
F3A F 0.7766(15) 0.2021(12) 0.3236(7) 0.147(4) Uani 0.446(5) 1 d D U P A 2
F5A F 0.6751(15) 0.1608(12) 0.4480(8) 0.145(4) Uani 0.446(5) 1 d D U P A 2
F1A F 0.7894(16) 0.1064(10) 0.3884(8) 0.157(4) Uani 0.446(5) 1 d D U P A 2
F2A F 0.6077(14) 0.1265(10) 0.3465(9) 0.151(4) Uani 0.446(5) 1 d D U P A 2
F11A F 0.0453(14) 0.7057(10) -0.0398(7) 0.140(4) Uani 0.446(5) 1 d D U P A 2
F12A F 0.0806(17) 0.8351(12) 0.0153(9) 0.171(4) Uani 0.446(5) 1 d D U P A 2
F13A F 0.1837(16) 0.8100(12) -0.0727(8) 0.135(4) Uani 0.446(5) 1 d D U P A 2
F14A F 0.2411(15) 0.7080(11) -0.0242(8) 0.152(4) Uani 0.446(5) 1 d D U P A 2
F15 F 0.1589(13) 0.7120(9) 0.0446(6) 0.139(4) Uani 0.554(5) 1 d D U P A 1
F16A F 0.2842(14) 0.8446(12) 0.0291(8) 0.156(5) Uani 0.446(5) 1 d D U P A 2
P4A P 0.1624(13) 0.7764(10) -0.0077(8) 0.112(3) Uani 0.446(5) 1 d D U P A 2
C24 C 0.8598(13) 0.4517(9) 0.5902(5) 0.1011(11) Uani 0.554(5) 1 d DG U P A 1
N4 N 0.9324(13) 0.5130(7) 0.6407(6) 0.1011(11) Uani 0.554(5) 1 d G U P A 1
C28 C 0.9748(11) 0.4848(6) 0.6980(5) 0.1014(12) Uani 0.554(5) 1 d G U P A 1
H28 H 1.023393 0.525824 0.731820 0.122 Uiso 0.554(5) 1 calc R U P A 1
C27 C 0.9446(11) 0.3952(6) 0.7049(4) 0.1017(12) Uani 0.554(5) 1 d G U P A 1
H27 H 0.972945 0.376329 0.743219 0.122 Uiso 0.554(5) 1 calc R U P A 1
C26 C 0.8719(11) 0.3339(6) 0.6544(4) 0.1016(11) Uani 0.554(5) 1 d G U P A 1
H26 H 0.851724 0.273972 0.658923 0.122 Uiso 0.554(5) 1 calc R U P A 1
C25 C 0.8295(12) 0.3621(9) 0.5970(4) 0.1015(11) Uani 0.554(5) 1 d G U P A 1
H25 H 0.780949 0.321110 0.563228 0.122 Uiso 0.554(5) 1 calc R U P A 1
C52A C 0.7731(10) 0.9697(12) 0.5694(11) 0.1341(17) Uani 0.446(5) 1 d DG U P A 2
N8A N 0.8588(16) 0.9415(10) 0.6105(12) 0.1341(17) Uani 0.446(5) 1 d G U P A 2
C56A C 0.9726(13) 0.9973(9) 0.6329(9) 0.1344(17) Uani 0.446(5) 1 d G U P A 2
H56A H 1.029876 0.978405 0.660381 0.161 Uiso 0.446(5) 1 calc R U P A 2
C55A C 1.0006(10) 1.0812(8) 0.6141(8) 0.1345(17) Uani 0.446(5) 1 d G U P A 2
H55A H 1.076684 1.118511 0.629080 0.161 Uiso 0.446(5) 1 calc R U P A 2
C54A C 0.9149(14) 1.1094(8) 0.5730(8) 0.1344(17) Uani 0.446(5) 1 d G U P A 2
H54A H 0.933681 1.165556 0.560469 0.161 Uiso 0.446(5) 1 calc R U P A 2
C53A C 0.8012(11) 1.0536(11) 0.5507(9) 0.1343(17) Uani 0.446(5) 1 d G U P A 2
H53A H 0.743867 1.072494 0.523157 0.161 Uiso 0.446(5) 1 calc R U P A 2
C24A C 0.8583(17) 0.4462(11) 0.5866(6) 0.1011(11) Uani 0.446(5) 1 d DG U P A 2
C25A C 0.9231(17) 0.4940(8) 0.6449(7) 0.1011(11) Uani 0.446(5) 1 d G U P A 2
H25A H 0.946440 0.555689 0.649531 0.121 Uiso 0.446(5) 1 calc R U P A 2
C26A C 0.9532(14) 0.4496(8) 0.6964(5) 0.1015(11) Uani 0.446(5) 1 d G U P A 2
H26A H 0.996531 0.481515 0.735422 0.122 Uiso 0.446(5) 1 calc R U P A 2
C27A C 0.9183(14) 0.3573(8) 0.6895(4) 0.1016(12) Uani 0.446(5) 1 d G U P A 2
H27A H 0.938422 0.327616 0.723966 0.122 Uiso 0.446(5) 1 calc R U P A 2
C28A C 0.8535(14) 0.3096(8) 0.6312(5) 0.1016(12) Uani 0.446(5) 1 d G U P A 2
H28A H 0.830220 0.247890 0.626618 0.122 Uiso 0.446(5) 1 calc R U P A 2
N4A N 0.8235(14) 0.3540(11) 0.5797(4) 0.1015(11) Uani 0.446(5) 1 d G U P A 2

loop_
_atom_site_aniso_label
_atom_site_aniso_U_11
_atom_site_aniso_U_22
_atom_site_aniso_U_33
_atom_site_aniso_U_23
_atom_site_aniso_U_13
_atom_site_aniso_U_12
Au1 0.06278(13) 0.05289(12) 0.05169(12) 0.01683(8) 0.00765(9) 0.01233(9)
Au2 0.05702(12) 0.05558(12) 0.05805(13) 0.01717(9) 0.01531(9) 0.01613(9)
S3 0.0736(7) 0.0546(6) 0.0581(7) 0.0176(5) 0.0114(6) 0.0164(5)
P2 0.0637(7) 0.0544(6) 0.0585(7) 0.0170(5) 0.0134(6) 0.0137(5)
S6 0.0809(8) 0.0562(6) 0.0646(7) 0.0158(6) 0.0078(6) 0.0176(6)
S4 0.0908(9) 0.0563(7) 0.0608(7) 0.0194(6) 0.0137(6) 0.0166(6)
S5 0.0738(8) 0.0669(7) 0.0591(7) 0.0187(6) 0.0130(6) 0.0168(6)
P1 0.0838(9) 0.0499(6) 0.0542(7) 0.0147(5) -0.0028(6) 0.0102(6)
S2 0.0762(8) 0.0600(7) 0.0580(7) 0.0163(6) -0.0004(6) 0.0140(6)
S1 0.0908(9) 0.0523(6) 0.0697(8) 0.0179(6) -0.0147(7) 0.0021(6)
P4 0.086(3) 0.127(3) 0.085(3) 0.045(3) 0.000(3) 0.021(3)
Cl3 0.1126(15) 0.162(2) 0.1030(14) 0.0088(14) 0.0024(12) 0.0471(15)
P3 0.102(3) 0.111(3) 0.105(3) 0.037(3) 0.020(3) 0.020(3)
Cl2 0.1113(16) 0.219(3) 0.0945(14) 0.0076(17) 0.0066(12) 0.0304(18)
Cl1 0.136(2) 0.161(3) 0.285(5) 0.079(3) 0.007(3) 0.048(2)
N2 0.067(2) 0.068(2) 0.059(2) 0.026(2) 0.016(2) 0.025(2)
N5 0.078(3) 0.068(3) 0.079(3) 0.019(2) 0.013(2) 0.007(2)
C13 0.063(3) 0.054(3) 0.053(3) 0.013(2) 0.010(2) 0.008(2)
N1 0.102(4) 0.057(2) 0.063(3) 0.020(2) 0.005(3) 0.012(2)
C18 0.071(3) 0.054(3) 0.053(3) 0.010(2) 0.003(2) 0.008(2)
C19 0.063(3) 0.062(3) 0.059(3) 0.020(2) 0.018(2) 0.021(2)
N6 0.111(4) 0.070(3) 0.072(3) 0.009(3) 0.002(3) 0.021(3)
C46 0.059(3) 0.067(3) 0.062(3) 0.026(2) 0.018(2) 0.020(2)
C41 0.057(3) 0.062(3) 0.064(3) 0.019(2) 0.013(2) 0.014(2)
C14 0.077(3) 0.053(3) 0.067(3) 0.014(2) 0.008(3) 0.013(2)
N3 0.133(5) 0.105(4) 0.069(3) 0.043(3) 0.037(3) 0.049(4)
C17 0.082(4) 0.067(3) 0.055(3) 0.015(2) 0.002(3) 0.015(3)
C29 0.078(3) 0.059(3) 0.067(3) 0.018(2) 0.017(3) 0.022(2)
C42 0.071(3) 0.074(3) 0.069(3) 0.012(3) 0.003(3) 0.018(3)
C47 0.084(4) 0.076(4) 0.063(3) 0.019(3) 0.016(3) 0.026(3)
C20 0.078(3) 0.083(4) 0.059(3) 0.021(3) 0.008(3) 0.032(3)
C45 0.073(3) 0.067(3) 0.078(4) 0.026(3) 0.017(3) 0.026(3)
C15 0.085(4) 0.057(3) 0.068(3) 0.006(3) 0.009(3) 0.005(3)
C1 0.098(4) 0.054(3) 0.061(3) 0.016(2) 0.008(3) 0.020(3)
C23 0.086(4) 0.067(3) 0.073(3) 0.028(3) 0.018(3) 0.028(3)
C16 0.075(3) 0.073(3) 0.061(3) 0.008(3) 0.003(3) 0.004(3)
C44 0.084(4) 0.084(4) 0.075(4) 0.032(3) 0.012(3) 0.036(3)
N7 0.140(6) 0.098(4) 0.091(4) 0.006(4) 0.014(4) 0.029(4)
C43 0.083(4) 0.095(4) 0.067(3) 0.022(3) 0.002(3) 0.033(3)
C22 0.099(5) 0.086(4) 0.095(5) 0.047(4) 0.034(4) 0.031(4)
C34 0.098(5) 0.088(4) 0.079(4) 0.032(3) 0.031(4) 0.034(4)
F13 0.155(8) 0.140(7) 0.143(8) 0.070(6) 0.006(6) 0.027(6)
C6 0.126(6) 0.070(4) 0.067(4) 0.013(3) 0.008(4) 0.031(4)
F15A 0.154(8) 0.170(9) 0.104(7) 0.023(7) -0.002(6) 0.020(8)
C21 0.122(6) 0.101(5) 0.066(4) 0.023(3) 0.031(4) 0.053(4)
C2 0.096(5) 0.072(4) 0.091(5) 0.010(3) 0.009(4) 0.016(3)
C7 0.132(6) 0.060(3) 0.091(5) 0.032(3) 0.003(4) 0.015(4)
C51 0.126(6) 0.091(5) 0.068(4) 0.024(3) 0.014(4) 0.031(4)
C48 0.128(6) 0.072(4) 0.079(4) 0.023(3) -0.002(4) 0.024(4)
C30 0.091(4) 0.112(5) 0.085(4) 0.017(4) 0.020(4) 0.048(4)
C33 0.127(7) 0.097(5) 0.105(6) 0.036(4) 0.055(5) 0.046(5)
C5 0.163(9) 0.087(5) 0.081(5) 0.019(4) 0.032(5) 0.056(6)
C10 0.135(7) 0.079(4) 0.096(5) 0.037(4) 0.035(5) 0.021(4)
C52 0.158(3) 0.083(2) 0.126(3) 0.025(2) -0.032(3) -0.011(2)
C53 0.158(3) 0.083(2) 0.126(3) 0.025(2) -0.032(3) -0.011(2)
C54 0.158(3) 0.083(2) 0.127(3) 0.025(2) -0.032(3) -0.012(2)
C55 0.158(3) 0.083(2) 0.127(3) 0.024(2) -0.032(3) -0.012(2)
C56 0.159(3) 0.083(2) 0.127(3) 0.024(2) -0.032(3) -0.012(2)
N8 0.159(3) 0.083(2) 0.127(3) 0.024(2) -0.032(3) -0.012(2)
C4 0.135(8) 0.089(5) 0.123(7) 0.027(5) 0.047(6) 0.049(5)
C3 0.101(5) 0.092(5) 0.123(7) 0.012(5) 0.025(5) 0.028(4)
C35 0.077(4) 0.109(5) 0.108(5) 0.036(5) 0.025(4) 0.010(4)
C32 0.106(6) 0.110(6) 0.154(9) 0.037(6) 0.064(6) 0.045(5)
C31 0.095(5) 0.148(8) 0.120(7) 0.012(6) 0.023(5) 0.065(5)
F2 0.134(6) 0.156(7) 0.157(7) 0.061(6) -0.006(6) 0.037(6)
C36 0.104(6) 0.114(6) 0.104(6) 0.028(5) 0.041(5) 0.009(4)
C38 0.140(7) 0.066(4) 0.111(6) 0.003(4) 0.024(5) 0.000(4)
F3 0.140(7) 0.149(8) 0.153(7) -0.003(7) 0.030(6) 0.022(7)
C49 0.126(7) 0.090(5) 0.126(7) 0.013(5) -0.020(6) 0.036(5)
F5 0.177(7) 0.139(7) 0.142(7) 0.005(6) 0.049(6) -0.007(7)
C50 0.124(7) 0.130(7) 0.086(5) 0.012(5) 0.025(5) 0.024(5)
F12 0.094(5) 0.182(8) 0.146(7) 0.045(7) 0.000(5) 0.029(6)
C57 0.084(5) 0.151(8) 0.107(6) 0.021(6) 0.028(4) 0.030(5)
C9 0.209(11) 0.057(4) 0.118(7) 0.007(4) 0.019(7) 0.001(5)
C12 0.232(13) 0.117(7) 0.080(5) 0.030(5) 0.052(7) 0.022(7)
F16 0.166(8) 0.180(7) 0.165(7) -0.008(7) -0.006(7) 0.029(7)
C8 0.144(9) 0.122(7) 0.182(11) 0.080(8) 0.010(8) 0.049(7)
C11 0.124(7) 0.130(7) 0.166(10) 0.062(7) 0.053(7) 0.020(6)
C37 0.077(5) 0.246(14) 0.145(9) 0.060(10) 0.002(6) 0.017(7)
F4 0.124(6) 0.165(7) 0.152(7) 0.051(6) -0.024(6) 0.003(6)
F1 0.176(7) 0.133(6) 0.162(7) 0.040(6) -0.012(7) -0.039(6)
F6 0.182(7) 0.096(5) 0.157(7) 0.035(5) 0.026(6) 0.018(5)
C39 0.221(14) 0.132(8) 0.100(7) -0.028(6) 0.033(8) -0.007(8)
F11 0.159(7) 0.157(7) 0.160(7) 0.007(6) 0.008(7) 0.027(6)
C40 0.301(18) 0.098(7) 0.148(9) 0.039(7) 0.061(11) 0.106(10)
F14 0.098(6) 0.202(9) 0.161(8) 0.027(7) 0.000(6) 0.039(6)
P3A 0.114(4) 0.117(4) 0.117(4) 0.029(4) 0.019(4) 0.017(4)
F6A 0.132(7) 0.106(6) 0.143(7) 0.019(5) -0.008(6) 0.039(5)
F4A 0.136(7) 0.163(8) 0.160(8) -0.018(7) -0.011(7) 0.017(7)
F3A 0.150(7) 0.157(8) 0.132(7) 0.040(7) 0.023(6) 0.027(7)
F5A 0.148(8) 0.150(9) 0.145(8) 0.054(7) 0.043(7) 0.023(7)
F1A 0.153(7) 0.158(8) 0.170(8) 0.023(7) 0.021(7) 0.066(7)
F2A 0.127(7) 0.121(8) 0.182(8) 0.004(8) 0.011(7) 0.001(7)
F11A 0.129(8) 0.139(8) 0.121(7) 0.022(7) -0.003(6) -0.018(7)
F12A 0.155(7) 0.176(8) 0.173(8) 0.000(7) -0.002(7) 0.050(7)
F13A 0.135(8) 0.156(9) 0.119(7) 0.046(7) 0.026(6) 0.029(7)
F14A 0.138(7) 0.166(8) 0.159(8) 0.007(7) 0.020(7) 0.064(6)
F15 0.149(7) 0.169(8) 0.114(7) 0.086(6) 0.012(5) 0.046(6)
F16A 0.122(7) 0.167(9) 0.144(8) 0.016(7) -0.014(7) -0.016(8)
P4A 0.097(4) 0.138(4) 0.098(4) 0.038(4) -0.003(4) 0.027(4)
C24 0.115(2) 0.143(3) 0.084(2) 0.068(2) 0.0478(19) 0.068(2)
N4 0.115(2) 0.143(3) 0.084(2) 0.068(2) 0.0476(18) 0.068(2)
C28 0.115(2) 0.143(3) 0.085(2) 0.068(2) 0.0472(18) 0.068(2)
C27 0.115(2) 0.143(3) 0.085(2) 0.068(2) 0.0470(19) 0.068(2)
C26 0.115(2) 0.143(3) 0.085(2) 0.068(2) 0.0471(19) 0.068(2)
C25 0.115(2) 0.143(3) 0.084(2) 0.068(2) 0.0474(19) 0.068(2)
C52A 0.158(3) 0.083(2) 0.126(3) 0.025(2) -0.032(3) -0.011(2)
N8A 0.158(3) 0.083(2) 0.126(3) 0.025(2) -0.032(3) -0.011(2)
C56A 0.158(3) 0.083(2) 0.127(3) 0.025(2) -0.032(3) -0.012(2)
C55A 0.159(3) 0.083(2) 0.127(3) 0.024(2) -0.032(3) -0.012(2)
C54A 0.158(3) 0.083(2) 0.127(3) 0.024(2) -0.032(3) -0.012(2)
C53A 0.158(3) 0.083(2) 0.127(3) 0.024(2) -0.032(3) -0.012(2)
C24A 0.115(2) 0.143(3) 0.084(2) 0.068(2) 0.0478(19) 0.068(2)
C25A 0.115(2) 0.143(3) 0.084(2) 0.068(2) 0.0476(18) 0.068(2)
C26A 0.115(2) 0.143(3) 0.085(2) 0.068(2) 0.0472(18) 0.068(2)
C27A 0.115(2) 0.143(3) 0.085(2) 0.068(2) 0.0470(19) 0.068(2)
C28A 0.115(2) 0.143(3) 0.085(2) 0.068(2) 0.0472(19) 0.068(2)
N4A 0.115(2) 0.143(3) 0.084(2) 0.068(2) 0.0474(19) 0.068(2)

loop_
_atom_type_symbol
_atom_type_description
_atom_type_scat_dispersion_real
_atom_type_scat_dispersion_imag
_atom_type_scat_source
C C 0.0181 0.0091 'International Tables Vol C Tables 4.2.6.8 and 6.1.1.4'
H H 0.0000 0.0000 'International Tables Vol C Tables 4.2.6.8 and 6.1.1.4'
Au Au -4.4197 7.2980 'International Tables Vol C Tables 4.2.6.8 and 6.1.1.4'
Cl Cl 0.3639 0.7018 'International Tables Vol C Tables 4.2.6.8 and 6.1.1.4'
F F 0.0727 0.0534 'International Tables Vol C Tables 4.2.6.8 and 6.1.1.4'
N N 0.0311 0.0180 'International Tables Vol C Tables 4.2.6.8 and 6.1.1.4'
P P 0.2955 0.4335 'International Tables Vol C Tables 4.2.6.8 and 6.1.1.4'
S S 0.3331 0.5567 'International Tables Vol C Tables 4.2.6.8 and 6.1.1.4'

loop_
_exptl_crystal_face_index_h
_exptl_crystal_face_index_k
_exptl_crystal_face_index_l
_exptl_crystal_face_perp_dist
7 -2 4 0.0493
-7 2 -4 0.0493
-4 -7 7 0.0596
-3 6 10 0.0852
3 -6 -10 0.0852
-2 -3 14 0.0686
2 3 -14 0.0686
2 -10 2 0.0937
-2 10 -2 0.0937

loop_
_geom_angle_atom_site_label_1
_geom_angle_atom_site_label_2
_geom_angle_atom_site_label_3
_geom_angle
_geom_angle_site_symmetry_1
_geom_angle_site_symmetry_3
_geom_angle_publ_flag
S3 Au1 S2 74.64(5) . . ?
S1 Au1 S3 169.84(5) . . ?
S1 Au1 S2 95.89(5) . . ?
C13 Au1 S3 98.48(14) . . ?
C13 Au1 S2 173.00(13) . . ?
C13 Au1 S1 91.06(14) . . ?
S6 Au2 S4 171.30(5) . . ?
S6 Au2 S5 75.36(5) . . ?
S4 Au2 S5 95.95(5) . . ?
C46 Au2 S6 96.71(15) . . ?
C46 Au2 S4 91.95(15) . . ?
C46 Au2 S5 171.77(15) . . ?
C19 S3 Au1 87.59(16) . . ?
N5 P2 S4 112.3(2) . . ?
N5 P2 C41 111.1(3) . . ?
N5 P2 C29 111.9(3) . . ?
C41 P2 S4 105.0(2) . . ?
C41 P2 C29 107.2(2) . . ?
C29 P2 S4 109.0(2) . . ?
C47 S6 Au2 87.1(2) . . ?
P2 S4 Au2 98.41(6) . . ?
C47 S5 Au2 85.2(2) . . ?
N1 P1 S1 113.4(2) . . ?
N1 P1 C18 109.9(3) . . ?
N1 P1 C1 111.1(3) . . ?
C18 P1 S1 104.96(18) . . ?
C18 P1 C1 107.9(3) . . ?
C1 P1 S1 109.3(2) . . ?
C19 S2 Au1 86.25(18) . . ?
P1 S1 Au1 99.01(7) . . ?
F13 P4 F12 84.3(9) . . ?
F13 P4 F16 82.4(9) . . ?
F13 P4 F11 92.2(9) . . ?
F13 P4 F14 96.1(10) . . ?
F13 P4 F15 178.0(11) . . ?
F12 P4 F16 96.2(10) . . ?
F12 P4 F11 87.0(9) . . ?
F12 P4 F14 175.5(12) . . ?
F12 P4 F15 93.9(9) . . ?
F16 P4 F11 173.4(11) . . ?
F14 P4 F16 88.3(9) . . ?
F14 P4 F11 88.5(9) . . ?
F15 P4 F16 97.0(9) . . ?
F15 P4 F11 88.5(9) . . ?
F15 P4 F14 85.8(9) . . ?
F2 P3 F3 87.4(9) . . ?
F2 P3 F4 172.0(11) . . ?
F5 P3 F2 102.2(10) . . ?
F5 P3 F3 170.0(11) . . ?
F5 P3 F4 84.9(9) . . ?
F5 P3 F1 87.3(9) . . ?
F4 P3 F3 85.3(9) . . ?
F1 P3 F2 86.0(8) . . ?
F1 P3 F3 90.9(9) . . ?
F1 P3 F4 90.8(8) . . ?
F6 P3 F2 92.4(9) . . ?
F6 P3 F3 87.9(8) . . ?
F6 P3 F5 94.1(9) . . ?
F6 P3 F4 90.7(8) . . ?
F6 P3 F1 178.0(10) . . ?
C19 N2 C20 123.1(5) . . ?
C19 N2 C23 122.7(5) . . ?
C23 N2 C20 114.2(4) . . ?
C35 N5 P2 112.9(5) . . ?
C38 N5 P2 128.4(5) . . ?
C38 N5 C35 117.8(6) . . ?
C18 C13 Au1 120.5(4) . . ?
C14 C13 Au1 121.3(4) . . ?
C14 C13 C18 118.2(5) . . ?
C7 N1 P1 126.2(5) . . ?
C10 N1 P1 114.9(4) . . ?
C10 N1 C7 115.6(5) . . ?
C13 C18 P1 119.1(4) . . ?
C17 C18 P1 120.1(4) . . ?
C17 C18 C13 120.8(5) . . ?
S2 C19 S3 111.5(3) . . ?
N2 C19 S3 125.3(4) . . ?
N2 C19 S2 123.2(4) . . ?
C47 N6 C51 123.8(5) . . ?
C47 N6 C48 123.4(5) . . ?
C51 N6 C48 112.4(6) . . ?
C41 C46 Au2 120.2(4) . . ?
C41 C46 C45 119.1(5) . . ?
C45 C46 Au2 120.7(4) . . ?
C46 C41 P2 119.5(4) . . ?
C46 C41 C42 120.4(5) . . ?
C42 C41 P2 120.0(4) . . ?
C13 C14 H14 119.5 . . ?
C15 C14 C13 121.1(5) . . ?
C15 C14 H14 119.5 . . ?
C21 N3 C22 112.3(5) . . ?
C24 N3 C22 121.9(8) . . ?
C24 N3 C21 120.9(8) . . ?
C24A N3 C22 118.2(10) . . ?
C24A N3 C21 125.3(10) . . ?
C18 C17 H17 120.0 . . ?
C16 C17 C18 120.0(5) . . ?
C16 C17 H17 120.0 . . ?
C34 C29 P2 120.8(5) . . ?
C34 C29 C30 118.8(6) . . ?
C30 C29 P2 120.3(5) . . ?
C41 C42 H42 120.1 . . ?
C43 C42 C41 119.8(6) . . ?
C43 C42 H42 120.1 . . ?
S5 C47 S6 112.3(4) . . ?
N6 C47 S6 123.2(4) . . ?
N6 C47 S5 124.5(5) . . ?
N2 C20 H20A 109.4 . . ?
N2 C20 H20B 109.4 . . ?
N2 C20 C21 111.1(5) . . ?
H20A C20 H20B 108.0 . . ?
C21 C20 H20A 109.4 . . ?
C21 C20 H20B 109.4 . . ?
C46 C45 H45 120.0 . . ?
C44 C45 C46 119.9(6) . . ?
C44 C45 H45 120.0 . . ?
C14 C15 H15 119.6 . . ?
C14 C15 C16 120.7(5) . . ?
C16 C15 H15 119.6 . . ?
C6 C1 P1 121.0(6) . . ?
C2 C1 P1 119.3(5) . . ?
C2 C1 C6 119.7(7) . . ?
N2 C23 H23A 109.5 . . ?
N2 C23 H23B 109.5 . . ?
N2 C23 C22 110.7(5) . . ?
H23A C23 H23B 108.1 . . ?
C22 C23 H23A 109.5 . . ?
C22 C23 H23B 109.5 . . ?
C17 C16 C15 119.1(5) . . ?
C17 C16 H16 120.4 . . ?
C15 C16 H16 120.4 . . ?
C45 C44 H44 119.3 . . ?
C45 C44 C43 121.5(5) . . ?
C43 C44 H44 119.3 . . ?
C52 N7 C49 114.2(9) . . ?
C52 N7 C50 121.7(10) . . ?
C50 N7 C49 109.7(7) . . ?
C52A N7 C49 121.1(12) . . ?
C52A N7 C50 117.9(10) . . ?
C42 C43 H43 120.4 . . ?
C44 C43 C42 119.2(6) . . ?
C44 C43 H43 120.4 . . ?
N3 C22 C23 110.0(6) . . ?
N3 C22 H22A 109.7 . . ?
N3 C22 H22B 109.7 . . ?
C23 C22 H22A 109.7 . . ?
C23 C22 H22B 109.7 . . ?
H22A C22 H22B 108.2 . . ?
C29 C34 H34 119.4 . . ?
C33 C34 C29 121.3(7) . . ?
C33 C34 H34 119.4 . . ?
C1 C6 H6 119.8 . . ?
C5 C6 C1 120.4(8) . . ?
C5 C6 H6 119.8 . . ?
N3 C21 C20 110.0(5) . . ?
N3 C21 H21A 109.7 . . ?
N3 C21 H21B 109.7 . . ?
C20 C21 H21A 109.7 . . ?
C20 C21 H21B 109.7 . . ?
H21A C21 H21B 108.2 . . ?
C1 C2 H2 120.1 . . ?
C1 C2 C3 119.8(7) . . ?
C3 C2 H2 120.1 . . ?
N1 C7 H7 104.8 . . ?
N1 C7 C9 113.1(6) . . ?
C9 C7 H7 104.8 . . ?
C8 C7 N1 114.1(7) . . ?
C8 C7 H7 104.8 . . ?
C8 C7 C9 114.0(9) . . ?
N6 C51 H51A 109.7 . . ?
N6 C51 H51B 109.7 . . ?
H51A C51 H51B 108.2 . . ?
C50 C51 N6 109.6(7) . . ?
C50 C51 H51A 109.7 . . ?
C50 C51 H51B 109.7 . . ?
N6 C48 H48A 109.4 . . ?
N6 C48 H48B 109.4 . . ?
H48A C48 H48B 108.0 . . ?
C49 C48 N6 111.0(7) . . ?
C49 C48 H48A 109.4 . . ?
C49 C48 H48B 109.4 . . ?
C29 C30 H30 119.7 . . ?
C29 C30 C31 120.5(7) . . ?
C31 C30 H30 119.7 . . ?
C34 C33 H33 120.5 . . ?
C34 C33 C32 119.1(8) . . ?
C32 C33 H33 120.5 . . ?
C6 C5 H5 119.8 . . ?
C6 C5 C4 120.4(8) . . ?
C4 C5 H5 119.8 . . ?
N1 C10 H10 106.7 . . ?
N1 C10 C12 110.7(8) . . ?
N1 C10 C11 113.3(7) . . ?
C12 C10 H10 106.7 . . ?
C11 C10 H10 106.7 . . ?
C11 C10 C12 112.4(7) . . ?
N7 C52 C53 111.2(11) . . ?
N7 C52 N8 128.6(11) . . ?
C53 C52 N8 120.0 . . ?
C52 C53 H53 120.0 . . ?
C54 C53 C52 120.0 . . ?
C54 C53 H53 120.0 . . ?
C53 C54 H54 120.0 . . ?
C53 C54 C55 120.0 . . ?
C55 C54 H54 120.0 . . ?
C54 C55 H55 120.0 . . ?
C56 C55 C54 120.0 . . ?
C56 C55 H55 120.0 . . ?
C55 C56 H56 120.0 . . ?
C55 C56 N8 120.0 . . ?
N8 C56 H56 120.0 . . ?
C56 N8 C52 120.0 . . ?
C5 C4 H4 120.0 . . ?
C5 C4 C3 120.0(8) . . ?
C3 C4 H4 120.0 . . ?
C2 C3 C4 119.7(9) . . ?
C2 C3 H3 120.1 . . ?
C4 C3 H3 120.1 . . ?
N5 C35 H35 105.3 . . ?
N5 C35 C36 112.8(6) . . ?
C36 C35 H35 105.3 . . ?
C37 C35 N5 113.3(8) . . ?
C37 C35 H35 105.3 . . ?
C37 C35 C36 113.7(7) . . ?
C33 C32 H32 119.7 . . ?
C31 C32 C33 120.6(7) . . ?
C31 C32 H32 119.7 . . ?
C30 C31 H31 120.2 . . ?
C32 C31 C30 119.6(8) . . ?
C32 C31 H31 120.2 . . ?
C35 C36 H36A 109.5 . . ?
C35 C36 H36B 109.5 . . ?
C35 C36 H36C 109.5 . . ?
H36A C36 H36B 109.5 . . ?
H36A C36 H36C 109.5 . . ?
H36B C36 H36C 109.5 . . ?
N5 C38 H38 103.1 . . ?
N5 C38 C39 112.9(8) . . ?
N5 C38 C40 115.1(8) . . ?
C39 C38 H38 103.1 . . ?
C39 C38 C40 117.0(10) . . ?
C40 C38 H38 103.1 . . ?
N7 C49 H49A 109.5 . . ?
N7 C49 H49B 109.5 . . ?
C48 C49 N7 110.9(7) . . ?
C48 C49 H49A 109.5 . . ?
C48 C49 H49B 109.5 . . ?
H49A C49 H49B 108.0 . . ?
N7 C50 H50A 109.5 . . ?
N7 C50 H50B 109.5 . . ?
C51 C50 N7 110.9(7) . . ?
C51 C50 H50A 109.5 . . ?
C51 C50 H50B 109.5 . . ?
H50A C50 H50B 108.0 . . ?
Cl3 C57 Cl2 109.4(5) . . ?
Cl3 C57 Cl1 109.8(5) . . ?
Cl3 C57 H57 108.0 . . ?
Cl2 C57 H57 108.0 . . ?
Cl1 C57 Cl2 113.5(5) . . ?
Cl1 C57 H57 108.0 . . ?
C7 C9 H9A 109.5 . . ?
C7 C9 H9B 109.5 . . ?
C7 C9 H9C 109.5 . . ?
H9A C9 H9B 109.5 . . ?
H9A C9 H9C 109.5 . . ?
H9B C9 H9C 109.5 . . ?
C10 C12 H12A 109.5 . . ?
C10 C12 H12B 109.5 . . ?
C10 C12 H12C 109.5 . . ?
H12A C12 H12B 109.5 . . ?
H12A C12 H12C 109.5 . . ?
H12B C12 H12C 109.5 . . ?
C7 C8 H8A 109.5 . . ?
C7 C8 H8B 109.5 . . ?
C7 C8 H8C 109.5 . . ?
H8A C8 H8B 109.5 . . ?
H8A C8 H8C 109.5 . . ?
H8B C8 H8C 109.5 . . ?
C10 C11 H11A 109.5 . . ?
C10 C11 H11B 109.5 . . ?
C10 C11 H11C 109.5 . . ?
H11A C11 H11B 109.5 . . ?
H11A C11 H11C 109.5 . . ?
H11B C11 H11C 109.5 . . ?
C35 C37 H37A 109.5 . . ?
C35 C37 H37B 109.5 . . ?
C35 C37 H37C 109.5 . . ?
H37A C37 H37B 109.5 . . ?
H37A C37 H37C 109.5 . . ?
H37B C37 H37C 109.5 . . ?
C38 C39 H39A 109.5 . . ?
C38 C39 H39B 109.5 . . ?
C38 C39 H39C 109.5 . . ?
H39A C39 H39B 109.5 . . ?
H39A C39 H39C 109.5 . . ?
H39B C39 H39C 109.5 . . ?
C38 C40 H40A 109.5 . . ?
C38 C40 H40B 109.5 . . ?
C38 C40 H40C 109.5 . . ?
H40A C40 H40B 109.5 . . ?
H40A C40 H40C 109.5 . . ?
H40B C40 H40C 109.5 . . ?
F6A P3A F3A 94.3(11) . . ?
F6A P3A F2A 84.1(10) . . ?
F4A P3A F6A 88.7(10) . . ?
F4A P3A F3A 90.3(11) . . ?
F4A P3A F2A 172.1(14) . . ?
F3A P3A F2A 87.0(11) . . ?
F5A P3A F6A 88.3(10) . . ?
F5A P3A F4A 97.5(12) . . ?
F5A P3A F3A 171.9(13) . . ?
F5A P3A F1A 90.4(11) . . ?
F5A P3A F2A 85.6(11) . . ?
F1A P3A F6A 174.6(13) . . ?
F1A P3A F4A 96.7(12) . . ?
F1A P3A F3A 86.3(11) . . ?
F1A P3A F2A 90.6(11) . . ?
F15A P4A F14A 98.6(14) . . ?
F15A P4A F16A 82.6(11) . . ?
F11A P4A F15A 94.1(12) . . ?
F11A P4A F13A 93.1(11) . . ?
F11A P4A F14A 90.0(12) . . ?
F11A P4A F16A 175.9(15) . . ?
F12A P4A F15A 74.2(13) . . ?
F12A P4A F11A 87.6(11) . . ?
F12A P4A F13A 101.6(13) . . ?
F12A P4A F14A 172.2(17) . . ?
F12A P4A F16A 93.6(12) . . ?
F13A P4A F15A 171.5(14) . . ?
F13A P4A F14A 85.9(12) . . ?
F13A P4A F16A 90.4(12) . . ?
F14A P4A F16A 88.3(11) . . ?
N3 C24 N4 110.2(9) . . ?
N3 C24 C25 129.4(9) . . ?
N4 C24 C25 120.0 . . ?
C24 N4 C28 120.0 . . ?
N4 C28 H28 120.0 . . ?
C27 C28 N4 120.0 . . ?
C27 C28 H28 120.0 . . ?
C28 C27 H27 120.0 . . ?
C28 C27 C26 120.0 . . ?
C26 C27 H27 120.0 . . ?
C27 C26 H26 120.0 . . ?
C25 C26 C27 120.0 . . ?
C25 C26 H26 120.0 . . ?
C24 C25 H25 120.0 . . ?
C26 C25 C24 120.0 . . ?
C26 C25 H25 120.0 . . ?
N7 C52A N8A 123.0(13) . . ?
N7 C52A C53A 116.6(13) . . ?
N8A C52A C53A 120.0 . . ?
C52A N8A C56A 120.0 . . ?
N8A C56A H56A 120.0 . . ?
N8A C56A C55A 120.0 . . ?
C55A C56A H56A 120.0 . . ?
C56A C55A H55A 120.0 . . ?
C54A C55A C56A 120.0 . . ?
C54A C55A H55A 120.0 . . ?
C55A C54A H54A 120.0 . . ?
C55A C54A C53A 120.0 . . ?
C53A C54A H54A 120.0 . . ?
C52A C53A H53A 120.0 . . ?
C54A C53A C52A 120.0 . . ?
C54A C53A H53A 120.0 . . ?
N3 C24A C25A 117.7(12) . . ?
N3 C24A N4A 122.1(11) . . ?
C25A C24A N4A 120.0 . . ?
C24A C25A H25A 120.0 . . ?
C24A C25A C26A 120.0 . . ?
C26A C25A H25A 120.0 . . ?
C25A C26A H26A 120.0 . . ?
C25A C26A C27A 120.0 . . ?
C27A C26A H26A 120.0 . . ?
C26A C27A H27A 120.0 . . ?
C28A C27A C26A 120.0 . . ?
C28A C27A H27A 120.0 . . ?
C27A C28A H28A 120.0 . . ?
N4A C28A C27A 120.0 . . ?
N4A C28A H28A 120.0 . . ?
C28A N4A C24A 120.0 . . ?

loop_
_geom_bond_atom_site_label_1
_geom_bond_atom_site_label_2
_geom_bond_distance
_geom_bond_site_symmetry_2
_geom_bond_publ_flag
Au1 S3 2.3348(11) . ?
Au1 S2 2.3772(13) . ?
Au1 S1 2.3229(13) . ?
Au1 C13 2.062(5) . ?
Au2 S6 2.3165(13) . ?
Au2 S4 2.3177(13) . ?
Au2 S5 2.3876(14) . ?
Au2 C46 2.063(5) . ?
S3 C19 1.728(6) . ?
P2 S4 2.060(2) . ?
P2 N5 1.618(5) . ?
P2 C41 1.788(5) . ?
P2 C29 1.798(6) . ?
S6 C47 1.738(6) . ?
S5 C47 1.725(6) . ?
P1 S1 2.050(2) . ?
P1 N1 1.636(5) . ?
P1 C18 1.796(5) . ?
P1 C1 1.810(7) . ?
S2 C19 1.728(5) . ?
P4 F13 1.553(12) . ?
P4 F12 1.566(12) . ?
P4 F16 1.584(13) . ?
P4 F11 1.593(13) . ?
P4 F14 1.577(12) . ?
P4 F15 1.572(13) . ?
Cl3 C57 1.728(9) . ?
P3 F2 1.576(12) . ?
P3 F3 1.590(13) . ?
P3 F5 1.564(13) . ?
P3 F4 1.578(12) . ?
P3 F1 1.566(12) . ?
P3 F6 1.522(12) . ?
Cl2 C57 1.762(10) . ?
Cl1 C57 1.728(11) . ?
N2 C19 1.304(6) . ?
N2 C20 1.476(7) . ?
N2 C23 1.467(7) . ?
N5 C35 1.504(9) . ?
N5 C38 1.477(9) . ?
C13 C18 1.404(7) . ?
C13 C14 1.376(7) . ?
N1 C7 1.497(8) . ?
N1 C10 1.493(10) . ?
C18 C17 1.388(8) . ?
N6 C47 1.316(8) . ?
N6 C51 1.484(9) . ?
N6 C48 1.502(8) . ?
C46 C41 1.385(8) . ?
C46 C45 1.395(7) . ?
C41 C42 1.394(8) . ?
C14 H14 0.9300 . ?
C14 C15 1.375(8) . ?
N3 C22 1.466(10) . ?
N3 C21 1.439(9) . ?
N3 C24 1.367(6) . ?
N3 C24A 1.353(7) . ?
C17 H17 0.9300 . ?
C17 C16 1.378(8) . ?
C29 C34 1.370(8) . ?
C29 C30 1.380(9) . ?
C42 H42 0.9300 . ?
C42 C43 1.381(8) . ?
C20 H20A 0.9700 . ?
C20 H20B 0.9700 . ?
C20 C21 1.503(8) . ?
C45 H45 0.9300 . ?
C45 C44 1.366(9) . ?
C15 H15 0.9300 . ?
C15 C16 1.391(8) . ?
C1 C6 1.391(9) . ?
C1 C2 1.380(10) . ?
C23 H23A 0.9700 . ?
C23 H23B 0.9700 . ?
C23 C22 1.514(8) . ?
C16 H16 0.9300 . ?
C44 H44 0.9300 . ?
C44 C43 1.380(10) . ?
N7 C52 1.382(8) . ?
N7 C49 1.481(11) . ?
N7 C50 1.468(11) . ?
N7 C52A 1.339(8) . ?
C43 H43 0.9300 . ?
C22 H22A 0.9700 . ?
C22 H22B 0.9700 . ?
C34 H34 0.9300 . ?
C34 C33 1.367(10) . ?
C6 H6 0.9300 . ?
C6 C5 1.360(12) . ?
F15A P4A 1.56(2) . ?
C21 H21A 0.9700 . ?
C21 H21B 0.9700 . ?
C2 H2 0.9300 . ?
C2 C3 1.381(11) . ?
C7 H7 0.9800 . ?
C7 C9 1.505(12) . ?
C7 C8 1.464(13) . ?
C51 H51A 0.9700 . ?
C51 H51B 0.9700 . ?
C51 C50 1.450(11) . ?
C48 H48A 0.9700 . ?
C48 H48B 0.9700 . ?
C48 C49 1.421(12) . ?
C30 H30 0.9300 . ?
C30 C31 1.387(10) . ?
C33 H33 0.9300 . ?
C33 C32 1.391(13) . ?
C5 H5 0.9300 . ?
C5 C4 1.370(13) . ?
C10 H10 0.9800 . ?
C10 C12 1.522(12) . ?
C10 C11 1.517(13) . ?
C52 C53 1.3900 . ?
C52 N8 1.3900 . ?
C53 H53 0.9300 . ?
C53 C54 1.3900 . ?
C54 H54 0.9300 . ?
C54 C55 1.3900 . ?
C55 H55 0.9300 . ?
C55 C56 1.3900 . ?
C56 H56 0.9300 . ?
C56 N8 1.3900 . ?
C4 H4 0.9300 . ?
C4 C3 1.392(12) . ?
C3 H3 0.9300 . ?
C35 H35 0.9800 . ?
C35 C36 1.507(10) . ?
C35 C37 1.485(12) . ?
C32 H32 0.9300 . ?
C32 C31 1.352(13) . ?
C31 H31 0.9300 . ?
C36 H36A 0.9600 . ?
C36 H36B 0.9600 . ?
C36 H36C 0.9600 . ?
C38 H38 0.9800 . ?
C38 C39 1.491(13) . ?
C38 C40 1.493(15) . ?
C49 H49A 0.9700 . ?
C49 H49B 0.9700 . ?
C50 H50A 0.9700 . ?
C50 H50B 0.9700 . ?
C57 H57 0.9800 . ?
C9 H9A 0.9600 . ?
C9 H9B 0.9600 . ?
C9 H9C 0.9600 . ?
C12 H12A 0.9600 . ?
C12 H12B 0.9600 . ?
C12 H12C 0.9600 . ?
C8 H8A 0.9600 . ?
C8 H8B 0.9600 . ?
C8 H8C 0.9600 . ?
C11 H11A 0.9600 . ?
C11 H11B 0.9600 . ?
C11 H11C 0.9600 . ?
C37 H37A 0.9600 . ?
C37 H37B 0.9600 . ?
C37 H37C 0.9600 . ?
C39 H39A 0.9600 . ?
C39 H39B 0.9600 . ?
C39 H39C 0.9600 . ?
C40 H40A 0.9600 . ?
C40 H40B 0.9600 . ?
C40 H40C 0.9600 . ?
P3A F6A 1.569(14) . ?
P3A F4A 1.553(15) . ?
P3A F3A 1.580(15) . ?
P3A F5A 1.544(15) . ?
P3A F1A 1.550(15) . ?
P3A F2A 1.612(15) . ?
F11A P4A 1.556(14) . ?
F12A P4A 1.544(15) . ?
F13A P4A 1.559(16) . ?
F14A P4A 1.588(15) . ?
F16A P4A 1.600(15) . ?
C24 N4 1.3900 . ?
C24 C25 1.3900 . ?
N4 C28 1.3900 . ?
C28 H28 0.9300 . ?
C28 C27 1.3900 . ?
C27 H27 0.9300 . ?
C27 C26 1.3900 . ?
C26 H26 0.9300 . ?
C26 C25 1.3900 . ?
C25 H25 0.9300 . ?
C52A N8A 1.3900 . ?
C52A C53A 1.3900 . ?
N8A C56A 1.3900 . ?
C56A H56A 0.9300 . ?
C56A C55A 1.3900 . ?
C55A H55A 0.9300 . ?
C55A C54A 1.3900 . ?
C54A H54A 0.9300 . ?
C54A C53A 1.3900 . ?
C53A H53A 0.9300 . ?
C24A C25A 1.3900 . ?
C24A N4A 1.3900 . ?
C25A H25A 0.9300 . ?
C25A C26A 1.3900 . ?
C26A H26A 0.9300 . ?
C26A C27A 1.3900 . ?
C27A H27A 0.9300 . ?
C27A C28A 1.3900 . ?
C28A H28A 0.9300 . ?
C28A N4A 1.3900 . ?

loop_
_geom_torsion_atom_site_label_1
_geom_torsion_atom_site_label_2
_geom_torsion_atom_site_label_3
_geom_torsion_atom_site_label_4
_geom_torsion
_geom_torsion_site_symmetry_1
_geom_torsion_site_symmetry_2
_geom_torsion_site_symmetry_3
_geom_torsion_site_symmetry_4
_geom_torsion_publ_flag
Au1 S3 C19 S2 -1.4(2) . . . . ?
Au1 S3 C19 N2 178.5(4) . . . . ?
Au1 S2 C19 S3 1.4(2) . . . . ?
Au1 S2 C19 N2 -178.5(4) . . . . ?
Au1 C13 C18 P1 -0.3(6) . . . . ?
Au1 C13 C18 C17 -178.3(4) . . . . ?
Au1 C13 C14 C15 178.5(5) . . . . ?
Au2 S6 C47 S5 -1.6(3) . . . . ?
Au2 S6 C47 N6 177.3(6) . . . . ?
Au2 S5 C47 S6 1.5(3) . . . . ?
Au2 S5 C47 N6 -177.3(6) . . . . ?
Au2 C46 C41 P2 -8.0(6) . . . . ?
Au2 C46 C41 C42 174.9(4) . . . . ?
Au2 C46 C45 C44 -176.3(4) . . . . ?
P2 N5 C35 C36 -106.6(7) . . . . ?
P2 N5 C35 C37 122.4(8) . . . . ?
P2 N5 C38 C39 -83.9(10) . . . . ?
P2 N5 C38 C40 54.0(11) . . . . ?
P2 C41 C42 C43 -175.7(5) . . . . ?
P2 C29 C34 C33 178.2(6) . . . . ?
P2 C29 C30 C31 -178.1(7) . . . . ?
S4 P2 N5 C35 56.6(5) . . . . ?
S4 P2 N5 C38 -112.5(6) . . . . ?
S4 P2 C41 C46 20.8(4) . . . . ?
S4 P2 C41 C42 -162.1(4) . . . . ?
S4 P2 C29 C34 -156.0(5) . . . . ?
S4 P2 C29 C30 20.1(6) . . . . ?
P1 N1 C7 C9 53.4(10) . . . . ?
P1 N1 C7 C8 -79.1(9) . . . . ?
P1 N1 C10 C12 131.2(6) . . . . ?
P1 N1 C10 C11 -101.6(6) . . . . ?
P1 C18 C17 C16 -177.9(5) . . . . ?
P1 C1 C6 C5 -178.3(5) . . . . ?
P1 C1 C2 C3 177.4(6) . . . . ?
S1 P1 N1 C7 -94.1(6) . . . . ?
S1 P1 N1 C10 64.4(5) . . . . ?
S1 P1 C18 C13 16.6(5) . . . . ?
S1 P1 C18 C17 -165.4(4) . . . . ?
S1 P1 C1 C6 24.4(5) . . . . ?
S1 P1 C1 C2 -152.7(4) . . . . ?
N2 C20 C21 N3 54.3(7) . . . . ?
N2 C23 C22 N3 -53.1(7) . . . . ?
N5 P2 C41 C46 142.4(4) . . . . ?
N5 P2 C41 C42 -40.5(5) . . . . ?
N5 P2 C29 C34 79.2(6) . . . . ?
N5 P2 C29 C30 -104.7(6) . . . . ?
C13 C18 C17 C16 0.0(9) . . . . ?
C13 C14 C15 C16 -0.4(9) . . . . ?
N1 P1 C18 C13 138.9(4) . . . . ?
N1 P1 C18 C17 -43.1(6) . . . . ?
N1 P1 C1 C6 -101.4(5) . . . . ?
N1 P1 C1 C2 81.4(5) . . . . ?
C18 P1 N1 C7 148.8(6) . . . . ?
C18 P1 N1 C10 -52.7(6) . . . . ?
C18 P1 C1 C6 138.0(4) . . . . ?
C18 P1 C1 C2 -39.1(5) . . . . ?
C18 C13 C14 C15 -0.5(8) . . . . ?
C18 C17 C16 C15 -0.9(9) . . . . ?
C19 N2 C20 C21 132.3(5) . . . . ?
C19 N2 C23 C22 -132.8(6) . . . . ?
N6 C51 C50 N7 -57.2(10) . . . . ?
N6 C48 C49 N7 55.6(10) . . . . ?
C46 C41 C42 C43 1.3(9) . . . . ?
C46 C45 C44 C43 1.5(9) . . . . ?
C41 P2 N5 C35 -60.7(5) . . . . ?
C41 P2 N5 C38 130.3(6) . . . . ?
C41 P2 C29 C34 -42.8(6) . . . . ?
C41 P2 C29 C30 133.3(5) . . . . ?
C41 C46 C45 C44 0.2(8) . . . . ?
C41 C42 C43 C44 0.3(9) . . . . ?
C14 C13 C18 P1 178.7(4) . . . . ?
C14 C13 C18 C17 0.7(8) . . . . ?
C14 C15 C16 C17 1.1(9) . . . . ?
N3 C24 N4 C28 -173.0(11) . . . . ?
N3 C24 C25 C26 171.5(14) . . . . ?
N3 C24A C25A C26A -174.5(15) . . . . ?
N3 C24A N4A C28A 174.3(16) . . . . ?
C29 P2 N5 C35 179.6(4) . . . . ?
C29 P2 N5 C38 10.5(7) . . . . ?
C29 P2 C41 C46 -95.1(5) . . . . ?
C29 P2 C41 C42 82.0(5) . . . . ?
C29 C34 C33 C32 -2.0(12) . . . . ?
C29 C30 C31 C32 1.8(14) . . . . ?
C47 N6 C51 C50 -133.5(8) . . . . ?
C47 N6 C48 C49 133.5(8) . . . . ?
C20 N2 C19 S3 178.0(4) . . . . ?
C20 N2 C19 S2 -2.1(7) . . . . ?
C20 N2 C23 C22 50.8(7) . . . . ?
C45 C46 C41 P2 175.5(4) . . . . ?
C45 C46 C41 C42 -1.5(8) . . . . ?
C45 C44 C43 C42 -1.7(10) . . . . ?
C1 P1 N1 C7 29.5(7) . . . . ?
C1 P1 N1 C10 -172.0(5) . . . . ?
C1 P1 C18 C13 -99.8(5) . . . . ?
C1 P1 C18 C17 78.2(5) . . . . ?
C1 C6 C5 C4 1.7(10) . . . . ?
C1 C2 C3 C4 0.1(11) . . . . ?
C23 N2 C19 S3 1.9(7) . . . . ?
C23 N2 C19 S2 -178.2(4) . . . . ?
C23 N2 C20 C21 -51.4(6) . . . . ?
N7 C52 C53 C54 175.8(16) . . . . ?
N7 C52 N8 C56 -175.0(19) . . . . ?
N7 C52A N8A C56A -172(2) . . . . ?
N7 C52A C53A C54A 173(2) . . . . ?
C22 N3 C21 C20 -59.7(8) . . . . ?
C22 N3 C24 N4 -172.4(6) . . . . ?
C22 N3 C24 C25 15.5(14) . . . . ?
C22 N3 C24A C25A -169.4(7) . . . . ?
C22 N3 C24A N4A 16.2(16) . . . . ?
C34 C29 C30 C31 -2.0(11) . . . . ?
C34 C33 C32 C31 1.8(14) . . . . ?
C6 C1 C2 C3 0.2(9) . . . . ?
C6 C5 C4 C3 -1.3(12) . . . . ?
C21 N3 C22 C23 59.3(7) . . . . ?
C21 N3 C24 N4 -19.0(11) . . . . ?
C21 N3 C24 C25 168.8(8) . . . . ?
C21 N3 C24A C25A -14.3(15) . . . . ?
C21 N3 C24A N4A 171.3(8) . . . . ?
C2 C1 C6 C5 -1.1(9) . . . . ?
C7 N1 C10 C12 -68.0(8) . . . . ?
C7 N1 C10 C11 59.2(8) . . . . ?
C51 N6 C47 S6 -179.0(6) . . . . ?
C51 N6 C47 S5 -0.3(10) . . . . ?
C51 N6 C48 C49 -53.0(9) . . . . ?
C48 N6 C47 S6 -6.3(10) . . . . ?
C48 N6 C47 S5 172.4(6) . . . . ?
C48 N6 C51 C50 53.0(9) . . . . ?
C30 C29 C34 C33 2.1(10) . . . . ?
C33 C32 C31 C30 -1.7(15) . . . . ?
C5 C4 C3 C2 0.4(12) . . . . ?
C10 N1 C7 C9 -104.9(9) . . . . ?
C10 N1 C7 C8 122.6(9) . . . . ?
C52 N7 C49 C48 80.7(13) . . . . ?
C52 N7 C50 C51 -76.5(14) . . . . ?
C52 C53 C54 C55 0.0 . . . . ?
C53 C52 N8 C56 0.0 . . . . ?
C53 C54 C55 C56 0.0 . . . . ?
C54 C55 C56 N8 0.0 . . . . ?
C55 C56 N8 C52 0.0 . . . . ?
N8 C52 C53 C54 0.0 . . . . ?
C35 N5 C38 C39 107.5(10) . . . . ?
C35 N5 C38 C40 -114.6(9) . . . . ?
C38 N5 C35 C36 63.7(9) . . . . ?
C38 N5 C35 C37 -67.3(10) . . . . ?
C49 N7 C52 C53 -155.0(8) . . . . ?
C49 N7 C52 N8 20(2) . . . . ?
C49 N7 C50 C51 60.6(10) . . . . ?
C49 N7 C52A N8A -146.2(11) . . . . ?
C49 N7 C52A C53A 41(2) . . . . ?
C50 N7 C52 C53 -19.7(13) . . . . ?
C50 N7 C52 N8 155.6(11) . . . . ?
C50 N7 C49 C48 -59.8(11) . . . . ?
C50 N7 C52A N8A -6.4(19) . . . . ?
C50 N7 C52A C53A -179.1(10) . . . . ?
C24 N3 C22 C23 -145.3(9) . . . . ?
C24 N3 C21 C20 144.7(9) . . . . ?
C24 N4 C28 C27 0.0 . . . . ?
N4 C24 C25 C26 0.0 . . . . ?
N4 C28 C27 C26 0.0 . . . . ?
C28 C27 C26 C25 0.0 . . . . ?
C27 C26 C25 C24 0.0 . . . . ?
C25 C24 N4 C28 0.0 . . . . ?
C52A N7 C49 C48 82.9(16) . . . . ?
C52A N7 C50 C51 -83.4(16) . . . . ?
C52A N8A C56A C55A 0.0 . . . . ?
N8A C52A C53A C54A 0.0 . . . . ?
N8A C56A C55A C54A 0.0 . . . . ?
C56A C55A C54A C53A 0.0 . . . . ?
C55A C54A C53A C52A 0.0 . . . . ?
C53A C52A N8A C56A 0.0 . . . . ?
C24A N3 C22 C23 -142.5(10) . . . . ?
C24A N3 C21 C20 143.9(11) . . . . ?
C24A C25A C26A C27A 0.0 . . . . ?
C25A C24A N4A C28A 0.0 . . . . ?
C25A C26A C27A C28A 0.0 . . . . ?
C26A C27A C28A N4A 0.0 . . . . ?
C27A C28A N4A C24A 0.0 . . . . ?
N4A C24A C25A C26A 0.0 . . . . ?

loop_
_exptl_oxdiff_crystal_face_indexfrac_h
_exptl_oxdiff_crystal_face_indexfrac_k
_exptl_oxdiff_crystal_face_indexfrac_l
_exptl_oxdiff_crystal_face_x
_exptl_oxdiff_crystal_face_y
_exptl_oxdiff_crystal_face_z
7.0000 -2.0000 4.0002 0.8700 0.4939 0.2644
-7.0000 2.0000 -4.0002 -0.8700 -0.4939 -0.2644
-4.0000 -7.0000 6.9997 -0.5337 -0.2485 0.8524
-3.0000 6.0000 10.0000 -0.5154 0.8543 -0.0452
3.0000 -6.0000 -10.0000 0.5154 -0.8543 0.0452
-2.0000 -3.0000 13.9998 -0.3690 0.5583 0.8065
2.0000 3.0000 -13.9998 0.3690 -0.5583 -0.8065
2.0000 -10.0000 1.9999 0.2995 -0.4318 0.8424
-2.0000 10.0000 -1.9999 -0.2995 0.4318 -0.8424
